data_4106314
loop_
_publ_author_name
'Ilya Popov'
'Sergey Lindeman'
'Olafs Daugulis'

_publ_section_title
;
 Copper-Catalyzed Arylation of 1H-Perfluoroalkanes
;
_journal_name_full 'Journal of the American Chemical Society'
_journal_page_first 9286
_journal_page_last 9289
_journal_paper_doi 10.1021/ja2041942
_journal_volume 133
_journal_year 2011
_chemical_formula_moiety 'C2 Cl Cu F5, K, 3(C6 H12 N2 O)'
_chemical_formula_sum 'C20 H36 Cl Cu F5 K N6 O3'
_chemical_formula_weight 641.64
_chemical_name_systematic
;
 ? 
;
_space_group_crystal_system trigonal
_space_group_IT_number 148
_space_group_name_Hall '-R 3'
_space_group_name_H-M_alt 'R -3'
_symmetry_space_group_name_Hall '-R 3'
_symmetry_space_group_name_H-M 'R -3 :H'
_atom_sites_solution_hydrogens geom
_atom_sites_solution_primary direct
_atom_sites_solution_secondary difmap
_audit_creation_date 2011-01-06
_audit_creation_method
;
  Olex2 1.1-beta
  (compiled 2010.12.31 svn.r1581, GUI svn.r3426)
;
_cell_angle_alpha 90.00
_cell_angle_beta 90.00
_cell_angle_gamma 120.00
_cell_formula_units_Z 18
_cell_length_a 26.038(4)
_cell_length_b 26.038(4)
_cell_length_c 21.702(4)
_cell_measurement_reflns_used 8129
_cell_measurement_temperature 223.15
_cell_measurement_theta_max 2.57
_cell_measurement_theta_min 24.89
_cell_volume 12742(4)
_computing_cell_refinement 'SAINT v7.12A (Bruker-Nonius, 2004)'
_computing_data_collection 'APEX2 v1.0-27 (Bruker-Nonius, 2005)'
_computing_data_reduction 'SAINT v7.12A (Bruker-Nonius, 2004)'
_computing_molecular_graphics
;
O. V. Dolomanov, L. J. Bourhis, R. J. Gildea, J. A. K. Howard and H. Puschmann,
OLEX2: a complete structure solution, refinement and analysis program.
J. Appl. Cryst. (2009). 42, 339-341.
;
_computing_publication_material
;
O. V. Dolomanov, L. J. Bourhis, R. J. Gildea, J. A. K. Howard and H. Puschmann,
OLEX2: a complete structure solution, refinement and analysis program.
J. Appl. Cryst. (2009). 42, 339-341.
;
_computing_structure_refinement 'SHELXL-97 (Sheldrick, 2008)'
_computing_structure_solution 'smtbx-flip (Bourhis, 2008)'
_diffrn_ambient_temperature 223.15
_diffrn_detector_area_resol_mean 4K
_diffrn_measured_fraction_theta_full 0.998
_diffrn_measured_fraction_theta_max 0.998
_diffrn_measurement_device_type 'Bruker APEX II CCD'
_diffrn_measurement_method CCD
_diffrn_radiation_monochromator graphite
_diffrn_radiation_type MoK\a
_diffrn_radiation_wavelength 0.71073
_diffrn_reflns_av_R_equivalents 0.0823
_diffrn_reflns_av_unetI/netI 0.0839
_diffrn_reflns_limit_h_max 0
_diffrn_reflns_limit_h_min -30
_diffrn_reflns_limit_k_max 26
_diffrn_reflns_limit_k_min -26
_diffrn_reflns_limit_l_max 25
_diffrn_reflns_limit_l_min -18
_diffrn_reflns_number 9105
_diffrn_reflns_theta_full 25.04
_diffrn_reflns_theta_max 25.04
_diffrn_reflns_theta_min 1.56
_diffrn_source 'fine-focus sealed tube'
_exptl_absorpt_coefficient_mu 1.078
_exptl_absorpt_correction_T_max 0.9956
_exptl_absorpt_correction_T_min 0.6580
_exptl_absorpt_correction_type empirical
_exptl_absorpt_process_details 'SAINT v7.12A'
_exptl_crystal_colour Colorless
_exptl_crystal_density_diffrn 1.505
_exptl_crystal_description 'hexagonal column'
_exptl_crystal_F_000 5976
_exptl_crystal_size_max 0.45
_exptl_crystal_size_mid 0.20
_exptl_crystal_size_min 0.20
_refine_diff_density_max 1.335
_refine_diff_density_min -0.532
_refine_diff_density_rms 0.090
_refine_ls_extinction_method none
_refine_ls_goodness_of_fit_ref 1.022
_refine_ls_hydrogen_treatment constr
_refine_ls_matrix_type full
_refine_ls_number_parameters 341
_refine_ls_number_reflns 4994
_refine_ls_number_restraints 0
_refine_ls_restrained_S_all 1.022
_refine_ls_R_factor_all 0.0597
_refine_ls_R_factor_gt 0.0508
_refine_ls_shift/su_max 0.001
_refine_ls_shift/su_mean 0.000
_refine_ls_structure_factor_coef Fsqd
_refine_ls_weighting_details 'calc w=1/[\s^2^(Fo^2^)+(0.0847P)^2^+0.0000P] where P=(Fo^2^+2Fc^2^)/3'
_refine_ls_weighting_scheme calc
_refine_ls_wR_factor_gt 0.1306
_refine_ls_wR_factor_ref 0.1362
_reflns_number_gt 4279
_reflns_number_total 4994
_reflns_threshold_expression >2sigma(I)
_cod_data_source_file ja2041942_si_002.cif
_cod_data_source_block olaf
_cod_database_code 4106314

loop_
_space_group_symop_id
_space_group_symop_operation_xyz
1 'x, y, z'
2 '-y, x-y, z'
3 '-x+y, -x, z'
4 'x+2/3, y+1/3, z+1/3'
5 '-y+2/3, x-y+1/3, z+1/3'
6 '-x+y+2/3, -x+1/3, z+1/3'
7 'x+1/3, y+2/3, z+2/3'
8 '-y+1/3, x-y+2/3, z+2/3'
9 '-x+y+1/3, -x+2/3, z+2/3'
10 '-x, -y, -z'
11 'y, -x+y, -z'
12 'x-y, x, -z'
13 '-x+2/3, -y+1/3, -z+1/3'
14 'y+2/3, -x+y+1/3, -z+1/3'
15 'x-y+2/3, x+1/3, -z+1/3'
16 '-x+1/3, -y+2/3, -z+2/3'
17 'y+1/3, -x+y+2/3, -z+2/3'
18 'x-y+1/3, x+2/3, -z+2/3'

loop_
_atom_site_label
_atom_site_type_symbol
_atom_site_fract_x
_atom_site_fract_y
_atom_site_fract_z
_atom_site_U_iso_or_equiv
_atom_site_adp_type
_atom_site_occupancy
_atom_site_symmetry_multiplicity
_atom_site_calc_flag
_atom_site_refinement_flags
Cu1 Cu 0.59462(3) 0.98346(3) 0.25845(3) 0.0525(2) Uani 1 1 d .
Cl1 Cl 0.52056(6) 0.99454(7) 0.25893(9) 0.0685(5) Uani 1 1 d .
F1 F 0.6706(2) 0.9475(3) 0.3096(3) 0.136(2) Uani 1 1 d .
F2 F 0.6639(2) 0.9363(2) 0.2109(3) 0.120(2) Uani 1 1 d .
F3 F 0.76648(15) 1.01868(19) 0.24756(19) 0.0770(11) Uani 1 1 d .
F4 F 0.72977(19) 1.0649(2) 0.2945(3) 0.121(2) Uani 1 1 d .
F5 F 0.7210(2) 1.0545(3) 0.1970(3) 0.133(2) Uani 1 1 d .
C19 C 0.6629(3) 0.9738(3) 0.2585(3) 0.0671(16) Uani 1 1 d .
C20 C 0.7193(3) 1.0262(3) 0.2495(3) 0.0639(16) Uani 1 1 d .
K1 K 1.0000 1.0000 0.5000 0.0257(4) Uani 1 6 d S
K2 K 1.0000 1.0000 0.33471(5) 0.0256(3) Uani 1 3 d S
K3 K 1.0000 1.0000 0.16565(6) 0.0281(3) Uani 1 3 d S
K4 K 1.0000 1.0000 0.0000 0.0284(4) Uani 1 6 d S
O1 O 0.90691(13) 0.96789(14) 0.41751(13) 0.0335(7) Uani 1 1 d .
O2 O 0.92206(13) 0.91266(14) 0.25171(14) 0.0404(8) Uani 1 1 d .
O3 O 0.93278(13) 1.02551(15) 0.08191(13) 0.0403(7) Uani 1 1 d .
N1 N 0.80621(17) 0.91967(17) 0.41626(18) 0.0382(9) Uani 1 1 d .
N2 N 0.86158(16) 1.02253(17) 0.41947(18) 0.0379(9) Uani 1 1 d .
N3 N 0.85115(18) 0.81640(18) 0.25365(17) 0.0402(9) Uani 1 1 d .
N4 N 0.82599(18) 0.89025(18) 0.2453(2) 0.0431(10) Uani 1 1 d .
N5 N 0.83213(17) 0.97303(17) 0.07725(16) 0.0369(8) Uani 1 1 d .
N6 N 0.88325(17) 1.07596(16) 0.08403(17) 0.0367(9) Uani 1 1 d .
C1 C 0.86025(19) 0.9699(2) 0.41726(18) 0.0304(9) Uani 1 1 d .
C2 C 0.7503(2) 0.9190(2) 0.4177(2) 0.0469(12) Uani 1 1 d .
H2A H 0.7216 0.8851 0.4423 0.056 Uiso 1 1 calc R
H2B H 0.7346 0.9141 0.3757 0.056 Uiso 1 1 calc R
C3 C 0.7570(2) 0.9746(2) 0.4446(3) 0.0524(13) Uani 1 1 d .
H3A H 0.7630 0.9748 0.4892 0.063 Uiso 1 1 calc R
H3B H 0.7207 0.9762 0.4374 0.063 Uiso 1 1 calc R
C4 C 0.8083(2) 1.0277(2) 0.4165(3) 0.0488(12) Uani 1 1 d .
H4A H 0.7994 1.0315 0.3735 0.059 Uiso 1 1 calc R
H4B H 0.8152 1.0634 0.4386 0.059 Uiso 1 1 calc R
C5 C 0.8038(2) 0.8628(2) 0.4119(3) 0.0493(12) Uani 1 1 d .
H5A H 0.8190 0.8554 0.4497 0.074 Uiso 1 1 calc R
H5B H 0.8277 0.8634 0.3774 0.074 Uiso 1 1 calc R
H5C H 0.7630 0.8316 0.4058 0.074 Uiso 1 1 calc R
C6 C 0.9190(2) 1.0771(2) 0.4199(2) 0.0402(10) Uani 1 1 d .
H6A H 0.9396 1.0794 0.4580 0.060 Uiso 1 1 calc R
H6B H 0.9130 1.1109 0.4170 0.060 Uiso 1 1 calc R
H6C H 0.9424 1.0771 0.3852 0.060 Uiso 1 1 calc R
C7 C 0.86819(19) 0.87456(18) 0.24992(18) 0.0306(9) Uani 1 1 d .
C8 C 0.7885(2) 0.7696(2) 0.2533(2) 0.0513(13) Uani 1 1 d .
H8A H 0.7739 0.7603 0.2958 0.062 Uiso 1 1 calc R
H8B H 0.7847 0.7336 0.2347 0.062 Uiso 1 1 calc R
C9 C 0.7518(2) 0.7893(2) 0.2175(3) 0.0552(13) Uani 1 1 d .
H9A H 0.7097 0.7595 0.2212 0.066 Uiso 1 1 calc R
H9B H 0.7627 0.7933 0.1738 0.066 Uiso 1 1 calc R
C10 C 0.7624(2) 0.8483(3) 0.2424(3) 0.0560(14) Uani 1 1 d .
H10A H 0.7433 0.8640 0.2154 0.067 Uiso 1 1 calc R
H10B H 0.7450 0.8428 0.2836 0.067 Uiso 1 1 calc R
C11 C 0.8934(2) 0.7963(2) 0.2591(2) 0.0516(12) Uani 1 1 d .
H11A H 0.9327 0.8286 0.2491 0.077 Uiso 1 1 calc R
H11B H 0.8828 0.7636 0.2309 0.077 Uiso 1 1 calc R
H11C H 0.8932 0.7832 0.3010 0.077 Uiso 1 1 calc R
C12 C 0.8438(3) 0.9518(2) 0.2493(2) 0.0482(12) Uani 1 1 d .
H12A H 0.8783 0.9718 0.2759 0.072 Uiso 1 1 calc R
H12B H 0.8116 0.9559 0.2663 0.072 Uiso 1 1 calc R
H12C H 0.8536 0.9693 0.2086 0.072 Uiso 1 1 calc R
C13 C 0.88444(19) 1.0253(2) 0.08129(17) 0.0314(10) Uani 1 1 d .
C14 C 0.7747(2) 0.9710(2) 0.0831(2) 0.0462(11) Uani 1 1 d .
H14A H 0.7645 0.9696 0.1268 0.055 Uiso 1 1 calc R
H14B H 0.7436 0.9351 0.0631 0.055 Uiso 1 1 calc R
C15 C 0.7784(2) 1.0250(2) 0.0534(2) 0.0482(12) Uani 1 1 d .
H15A H 0.7850 1.0246 0.0090 0.058 Uiso 1 1 calc R
H15B H 0.7412 1.0250 0.0596 0.058 Uiso 1 1 calc R
C16 C 0.8287(2) 1.0794(2) 0.0818(2) 0.0454(11) Uani 1 1 d .
H16A H 0.8360 1.1143 0.0578 0.055 Uiso 1 1 calc R
H16B H 0.8178 1.0842 0.1237 0.055 Uiso 1 1 calc R
C17 C 0.8330(2) 0.9177(2) 0.0803(2) 0.0492(12) Uani 1 1 d .
H17A H 0.8653 0.9208 0.0554 0.074 Uiso 1 1 calc R
H17B H 0.7957 0.8856 0.0649 0.074 Uiso 1 1 calc R
H17C H 0.8384 0.9097 0.1228 0.074 Uiso 1 1 calc R
C18 C 0.9381(2) 1.1320(2) 0.0892(3) 0.0532(13) Uani 1 1 d .
H18A H 0.9593 1.1412 0.0504 0.080 Uiso 1 1 calc R
H18B H 0.9624 1.1294 0.1216 0.080 Uiso 1 1 calc R
H18C H 0.9292 1.1631 0.0992 0.080 Uiso 1 1 calc R

loop_
_atom_site_aniso_label
_atom_site_aniso_U_11
_atom_site_aniso_U_22
_atom_site_aniso_U_33
_atom_site_aniso_U_23
_atom_site_aniso_U_13
_atom_site_aniso_U_12
Cu1 0.0335(3) 0.0634(5) 0.0613(3) -0.0056(3) -0.0033(3) 0.0248(3)
Cl1 0.0356(7) 0.0556(9) 0.1189(13) -0.0157(8) -0.0070(8) 0.0263(7)
F1 0.083(3) 0.184(5) 0.166(5) 0.117(4) 0.040(3) 0.086(4)
F2 0.073(3) 0.094(3) 0.202(5) -0.072(3) -0.008(3) 0.048(3)
F3 0.0414(19) 0.095(3) 0.108(3) 0.001(2) 0.0012(19) 0.044(2)
F4 0.064(2) 0.105(4) 0.198(5) -0.087(4) -0.026(3) 0.046(3)
F5 0.087(3) 0.188(5) 0.150(4) 0.119(4) 0.057(3) 0.090(4)
C19 0.059(4) 0.060(4) 0.090(4) 0.011(3) 0.003(3) 0.036(3)
C20 0.052(4) 0.062(4) 0.088(4) 0.011(3) 0.009(3) 0.036(3)
K1 0.0279(6) 0.0279(6) 0.0215(8) 0.000 0.000 0.0139(3)
K2 0.0276(4) 0.0276(4) 0.0217(6) 0.000 0.000 0.0138(2)
K3 0.0298(5) 0.0298(5) 0.0249(6) 0.000 0.000 0.0149(2)
K4 0.0315(6) 0.0315(6) 0.0223(8) 0.000 0.000 0.0157(3)
O1 0.0241(15) 0.0416(17) 0.0368(14) 0.0026(12) 0.0017(12) 0.0180(13)
O2 0.0294(17) 0.0376(17) 0.0404(15) -0.0052(14) -0.0031(13) 0.0064(15)
O3 0.0349(18) 0.051(2) 0.0403(15) 0.0019(14) 0.0014(13) 0.0251(16)
N1 0.028(2) 0.040(2) 0.0433(19) 0.0016(16) 0.0004(16) 0.0152(17)
N2 0.0227(19) 0.033(2) 0.053(2) 0.0030(17) 0.0027(16) 0.0105(16)
N3 0.038(2) 0.035(2) 0.046(2) 0.0039(16) 0.0015(17) 0.0167(18)
N4 0.036(2) 0.043(2) 0.053(2) -0.0036(18) -0.0026(17) 0.0212(19)
N5 0.037(2) 0.035(2) 0.0453(19) 0.0005(16) 0.0005(16) 0.0226(19)
N6 0.034(2) 0.031(2) 0.046(2) -0.0040(16) -0.0049(16) 0.0170(17)
C1 0.030(2) 0.034(2) 0.0256(18) 0.0006(17) -0.0009(17) 0.0150(19)
C2 0.026(3) 0.045(3) 0.062(3) -0.003(2) -0.006(2) 0.012(2)
C3 0.027(2) 0.052(3) 0.072(3) 0.003(3) 0.005(2) 0.015(2)
C4 0.026(2) 0.048(3) 0.078(3) 0.004(2) -0.002(2) 0.022(2)
C5 0.039(3) 0.038(3) 0.071(3) -0.002(2) -0.001(2) 0.020(2)
C6 0.037(3) 0.032(2) 0.048(2) 0.009(2) 0.004(2) 0.014(2)
C7 0.033(2) 0.027(2) 0.0255(17) -0.0015(17) 0.0003(17) 0.0110(19)
C8 0.038(3) 0.042(3) 0.062(3) -0.006(2) -0.006(2) 0.011(2)
C9 0.030(3) 0.057(3) 0.064(3) 0.004(3) 0.001(2) 0.010(2)
C10 0.033(3) 0.067(4) 0.064(3) -0.003(3) 0.002(2) 0.022(3)
C11 0.056(3) 0.044(3) 0.064(3) -0.004(2) -0.007(3) 0.032(3)
C12 0.055(3) 0.046(3) 0.051(3) 0.000(2) -0.002(2) 0.031(3)
C13 0.036(2) 0.042(3) 0.0223(18) -0.0048(16) -0.0054(16) 0.024(2)
C14 0.031(3) 0.047(3) 0.061(3) -0.003(2) -0.003(2) 0.020(2)
C15 0.038(3) 0.059(3) 0.053(3) -0.002(2) -0.008(2) 0.028(3)
C16 0.043(3) 0.051(3) 0.057(3) -0.004(2) -0.005(2) 0.035(3)
C17 0.057(3) 0.041(3) 0.055(2) 0.001(2) 0.001(2) 0.028(3)
C18 0.043(3) 0.043(3) 0.064(3) -0.008(2) 0.004(2) 0.013(3)

loop_
_atom_type_symbol
_atom_type_description
_atom_type_scat_dispersion_real
_atom_type_scat_dispersion_imag
_atom_type_scat_source
C C 0.0033 0.0016 'International Tables Vol C Tables 4.2.6.8 and 6.1.1.4'
H H 0.0000 0.0000 'International Tables Vol C Tables 4.2.6.8 and 6.1.1.4'
Cl Cl 0.1484 0.1585 'International Tables Vol C Tables 4.2.6.8 and 6.1.1.4'
Cu Cu 0.3201 1.2651 'International Tables Vol C Tables 4.2.6.8 and 6.1.1.4'
F F 0.0171 0.0103 'International Tables Vol C Tables 4.2.6.8 and 6.1.1.4'
K K 0.2009 0.2494 'International Tables Vol C Tables 4.2.6.8 and 6.1.1.4'
N N 0.0061 0.0033 'International Tables Vol C Tables 4.2.6.8 and 6.1.1.4'
O O 0.0106 0.0060 'International Tables Vol C Tables 4.2.6.8 and 6.1.1.4'

loop_
_geom_angle_atom_site_label_1
_geom_angle_atom_site_label_2
_geom_angle_atom_site_label_3
_geom_angle
_geom_angle_site_symmetry_1
_geom_angle_site_symmetry_3
C19 Cu1 Cl1 179.5(2) . .
F1 C19 Cu1 116.4(5) . .
F1 C19 F2 100.8(6) . .
F1 C19 C20 104.5(6) . .
F2 C19 Cu1 115.1(5) . .
F2 C19 C20 101.0(6) . .
C20 C19 Cu1 116.8(5) . .
F3 C20 F5 105.8(5) . .
F3 C20 C19 116.3(6) . .
F4 C20 F3 106.2(5) . .
F4 C20 F5 105.6(6) . .
F4 C20 C19 110.3(6) . .
F5 C20 C19 111.9(6) . .
K2 K1 K2 180.0 . 10_776
O1 K1 K2 130.01(6) 3_675 10_776
O1 K1 K2 49.99(6) 12_656 10_776
O1 K1 K2 130.01(6) 2_765 10_776
O1 K1 K2 49.99(6) 11_566 10_776
O1 K1 K2 49.99(6) 10_776 10_776
O1 K1 K2 130.01(6) . 10_776
O1 K1 K2 49.99(6) 3_675 .
O1 K1 K2 130.01(6) 12_656 .
O1 K1 K2 49.99(6) 2_765 .
O1 K1 K2 130.01(6) 11_566 .
O1 K1 K2 130.01(6) 10_776 .
O1 K1 K2 49.99(6) . .
O1 K1 O1 83.10(8) 2_765 3_675
O1 K1 O1 96.90(8) 11_566 3_675
O1 K1 O1 96.90(8) 10_776 3_675
O1 K1 O1 83.10(8) . 3_675
O1 K1 O1 96.90(8) 2_765 12_656
O1 K1 O1 83.10(8) 11_566 12_656
O1 K1 O1 83.10(8) 10_776 12_656
O1 K1 O1 83.10(8) 10_776 11_566
O1 K1 O1 180.00(9) 11_566 2_765
O1 K1 O1 96.90(8) 10_776 2_765
O1 K1 O1 180.00(11) 12_656 3_675
O1 K1 O1 96.90(8) . 12_656
O1 K1 O1 96.90(8) . 11_566
O1 K1 O1 180.0 . 10_776
O1 K1 O1 83.10(8) . 2_765
K1 K2 K3 180.0 . .
O1 K2 K1 49.88(6) . .
O1 K2 K1 49.88(6) 3_675 .
O1 K2 K1 49.88(6) 2_765 .
O1 K2 K3 130.12(6) . .
O1 K2 K3 130.12(6) 3_675 .
O1 K2 K3 130.12(6) 2_765 .
O1 K2 O1 82.94(9) . 2_765
O1 K2 O1 82.94(9) 3_675 2_765
O1 K2 O1 82.94(9) . 3_675
O1 K2 O2 90.15(9) 2_765 2_765
O1 K2 O2 104.64(9) 3_675 2_765
O1 K2 O2 90.15(9) 3_675 3_675
O1 K2 O2 169.10(10) 2_765 3_675
O1 K2 O2 169.10(10) . 2_765
O1 K2 O2 104.64(9) 2_765 .
O1 K2 O2 104.64(9) . 3_675
O1 K2 O2 90.15(9) . .
O1 K2 O2 169.10(10) 3_675 .
O2 K2 K1 129.80(7) 3_675 .
O2 K2 K1 129.80(7) . .
O2 K2 K1 129.80(7) 2_765 .
O2 K2 K3 50.20(7) . .
O2 K2 K3 50.20(7) 2_765 .
O2 K2 K3 50.20(7) 3_675 .
O2 K2 O2 83.42(10) 3_675 2_765
O2 K2 O2 83.42(10) . 2_765
O2 K2 O2 83.42(10) . 3_675
K4 K3 K2 180.0 . .
O2 K3 K2 49.18(6) 3_675 .
O2 K3 K2 49.18(6) 2_765 .
O2 K3 K2 49.18(6) . .
O2 K3 K4 130.82(6) . .
O2 K3 K4 130.82(6) 2_765 .
O2 K3 K4 130.82(6) 3_675 .
O2 K3 O2 81.90(9) . 3_675
O2 K3 O2 81.90(9) 2_765 3_675
O2 K3 O2 81.90(9) . 2_765
O3 K3 K2 130.07(6) 2_765 .
O3 K3 K2 130.07(6) 3_675 .
O3 K3 K2 130.07(6) . .
O3 K3 K4 49.93(6) 2_765 .
O3 K3 K4 49.93(6) 3_675 .
O3 K3 K4 49.93(6) . .
O3 K3 O2 88.30(9) . 3_675
O3 K3 O2 109.32(9) 3_675 3_675
O3 K3 O2 88.30(9) 3_675 2_765
O3 K3 O2 163.99(10) 2_765 3_675
O3 K3 O2 163.99(10) . 2_765
O3 K3 O2 109.32(9) 2_765 2_765
O3 K3 O2 163.99(10) 3_675 .
O3 K3 O2 88.30(9) 2_765 .
O3 K3 O2 109.32(9) . .
O3 K3 O3 83.01(10) . 3_675
O3 K3 O3 83.01(10) 2_765 3_675
O3 K3 O3 83.01(10) 2_765 .
K3 K4 K3 180.0 10_775 .
O3 K4 K3 129.45(6) 10_775 .
O3 K4 K3 50.55(6) . .
O3 K4 K3 50.55(6) 3_675 .
O3 K4 K3 129.45(6) 12_655 .
O3 K4 K3 50.55(6) 2_765 .
O3 K4 K3 129.45(6) 11_565 .
O3 K4 K3 50.55(6) 10_775 10_775
O3 K4 K3 129.45(6) . 10_775
O3 K4 K3 129.45(6) 3_675 10_775
O3 K4 K3 50.55(6) 12_655 10_775
O3 K4 K3 129.45(6) 2_765 10_775
O3 K4 K3 50.55(6) 11_565 10_775
O3 K4 O3 96.06(9) 3_675 10_775
O3 K4 O3 83.94(9) 12_655 10_775
O3 K4 O3 96.06(9) 2_765 10_775
O3 K4 O3 83.94(9) 11_565 10_775
O3 K4 O3 83.94(9) 3_675 .
O3 K4 O3 96.06(9) 12_655 .
O3 K4 O3 83.94(9) 2_765 .
O3 K4 O3 96.06(9) 2_765 12_655
O3 K4 O3 180.0 12_655 3_675
O3 K4 O3 83.94(9) 2_765 3_675
O3 K4 O3 180.0 . 10_775
O3 K4 O3 96.06(9) 11_565 .
O3 K4 O3 83.94(9) 11_565 12_655
O3 K4 O3 180.0 11_565 2_765
O3 K4 O3 96.06(9) 11_565 3_675
K1 O1 K2 80.13(8) . .
C1 O1 K1 135.5(3) . .
C1 O1 K2 134.9(3) . .
K2 O2 K3 80.62(8) . .
C7 O2 K2 137.0(3) . .
C7 O2 K3 132.9(3) . .
K4 O3 K3 79.52(8) . .
C13 O3 K3 138.1(3) . .
C13 O3 K4 137.5(3) . .
C1 N1 C2 124.1(4) . .
C1 N1 C5 118.5(4) . .
C2 N1 C5 117.3(4) . .
C1 N2 C4 123.1(4) . .
C1 N2 C6 118.7(4) . .
C6 N2 C4 117.9(4) . .
C7 N3 C8 122.4(4) . .
C7 N3 C11 122.0(4) . .
C11 N3 C8 115.6(4) . .
C7 N4 C10 124.5(4) . .
C7 N4 C12 118.4(4) . .
C12 N4 C10 116.9(4) . .
C13 N5 C14 121.3(4) . .
C13 N5 C17 119.0(4) . .
C17 N5 C14 118.5(4) . .
C13 N6 C16 124.0(4) . .
C13 N6 C18 120.1(4) . .
C18 N6 C16 115.9(4) . .
O1 C1 N1 121.5(4) . .
O1 C1 N2 120.8(4) . .
N2 C1 N1 117.7(4) . .
N1 C2 H2A 109.3 . .
N1 C2 H2B 109.3 . .
N1 C2 C3 111.6(4) . .
H2A C2 H2B 108.0 . .
C3 C2 H2A 109.3 . .
C3 C2 H2B 109.3 . .
C2 C3 H3A 109.4 . .
C2 C3 H3B 109.4 . .
C2 C3 C4 111.0(4) . .
H3A C3 H3B 108.0 . .
C4 C3 H3A 109.4 . .
C4 C3 H3B 109.4 . .
N2 C4 C3 110.4(4) . .
N2 C4 H4A 109.6 . .
N2 C4 H4B 109.6 . .
C3 C4 H4A 109.6 . .
C3 C4 H4B 109.6 . .
H4A C4 H4B 108.1 . .
N1 C5 H5A 109.5 . .
N1 C5 H5B 109.5 . .
N1 C5 H5C 109.5 . .
H5A C5 H5B 109.5 . .
H5A C5 H5C 109.5 . .
H5B C5 H5C 109.5 . .
N2 C6 H6A 109.5 . .
N2 C6 H6B 109.5 . .
N2 C6 H6C 109.5 . .
H6A C6 H6B 109.5 . .
H6A C6 H6C 109.5 . .
H6B C6 H6C 109.5 . .
O2 C7 N3 119.8(4) . .
O2 C7 N4 121.4(4) . .
N3 C7 N4 118.8(4) . .
N3 C8 H8A 109.5 . .
N3 C8 H8B 109.5 . .
N3 C8 C9 110.5(4) . .
H8A C8 H8B 108.1 . .
C9 C8 H8A 109.5 . .
C9 C8 H8B 109.5 . .
C8 C9 H9A 109.7 . .
C8 C9 H9B 109.7 . .
C8 C9 C10 109.6(4) . .
H9A C9 H9B 108.2 . .
C10 C9 H9A 109.7 . .
C10 C9 H9B 109.7 . .
N4 C10 C9 109.6(4) . .
N4 C10 H10A 109.7 . .
N4 C10 H10B 109.7 . .
C9 C10 H10A 109.7 . .
C9 C10 H10B 109.7 . .
H10A C10 H10B 108.2 . .
N3 C11 H11A 109.5 . .
N3 C11 H11B 109.5 . .
N3 C11 H11C 109.5 . .
H11A C11 H11B 109.5 . .
H11A C11 H11C 109.5 . .
H11B C11 H11C 109.5 . .
N4 C12 H12A 109.5 . .
N4 C12 H12B 109.5 . .
N4 C12 H12C 109.5 . .
H12A C12 H12B 109.5 . .
H12A C12 H12C 109.5 . .
H12B C12 H12C 109.5 . .
O3 C13 N5 120.2(4) . .
O3 C13 N6 120.9(4) . .
N6 C13 N5 118.9(4) . .
N5 C14 H14A 109.7 . .
N5 C14 H14B 109.7 . .
N5 C14 C15 109.8(4) . .
H14A C14 H14B 108.2 . .
C15 C14 H14A 109.7 . .
C15 C14 H14B 109.7 . .
C14 C15 H15A 109.9 . .
C14 C15 H15B 109.9 . .
H15A C15 H15B 108.3 . .
C16 C15 C14 108.9(4) . .
C16 C15 H15A 109.9 . .
C16 C15 H15B 109.9 . .
N6 C16 C15 111.8(4) . .
N6 C16 H16A 109.3 . .
N6 C16 H16B 109.3 . .
C15 C16 H16A 109.3 . .
C15 C16 H16B 109.3 . .
H16A C16 H16B 107.9 . .
N5 C17 H17A 109.5 . .
N5 C17 H17B 109.5 . .
N5 C17 H17C 109.5 . .
H17A C17 H17B 109.5 . .
H17A C17 H17C 109.5 . .
H17B C17 H17C 109.5 . .
N6 C18 H18A 109.5 . .
N6 C18 H18B 109.5 . .
N6 C18 H18C 109.5 . .
H18A C18 H18B 109.5 . .
H18A C18 H18C 109.5 . .
H18B C18 H18C 109.5 . .

loop_
_geom_bond_atom_site_label_1
_geom_bond_atom_site_label_2
_geom_bond_distance
_geom_bond_site_symmetry_2
Cu1 Cl1 2.0875(15) .
Cu1 C19 1.916(6) .
F1 C19 1.368(8) .
F2 C19 1.431(8) .
F3 C20 1.338(7) .
F4 C20 1.329(8) .
F5 C20 1.347(8) .
C19 C20 1.434(10) .
K1 O1 2.784(3) 10_776
K1 O1 2.784(3) 2_765
K1 O1 2.784(3) 11_566
K1 O1 2.784(3) 12_656
K1 O1 2.784(3) 3_675
K1 O1 2.784(3) .
K2 O1 2.789(3) 3_675
K2 O1 2.789(3) .
K2 O1 2.789(3) 2_765
K2 O2 2.814(3) .
K2 O2 2.814(3) 3_675
K2 O2 2.814(3) 2_765
K3 O2 2.857(3) 3_675
K3 O2 2.857(3) 2_765
K3 O2 2.857(3) .
K3 O3 2.823(3) 3_675
K3 O3 2.823(3) .
K3 O3 2.823(3) 2_765
K4 O3 2.797(3) 11_565
K4 O3 2.797(3) 2_765
K4 O3 2.798(3) 12_655
K4 O3 2.798(3) 10_775
K4 O3 2.798(3) .
K4 O3 2.798(3) 3_675
O1 C1 1.242(5) .
O2 C7 1.250(5) .
O3 C13 1.256(5) .
N1 C1 1.361(6) .
N1 C2 1.449(6) .
N1 C5 1.453(7) .
N2 C1 1.354(6) .
N2 C4 1.460(6) .
N2 C6 1.458(6) .
N3 C7 1.351(6) .
N3 C8 1.468(7) .
N3 C11 1.440(7) .
N4 C7 1.354(6) .
N4 C10 1.459(7) .
N4 C12 1.430(6) .
N5 C13 1.365(6) .
N5 C14 1.474(7) .
N5 C17 1.453(7) .
N6 C13 1.336(6) .
N6 C16 1.467(6) .
N6 C18 1.448(6) .
C2 H2A 0.9800 .
C2 H2B 0.9800 .
C2 C3 1.487(7) .
C3 H3A 0.9800 .
C3 H3B 0.9800 .
C3 C4 1.489(7) .
C4 H4A 0.9800 .
C4 H4B 0.9800 .
C5 H5A 0.9700 .
C5 H5B 0.9700 .
C5 H5C 0.9700 .
C6 H6A 0.9700 .
C6 H6B 0.9700 .
C6 H6C 0.9700 .
C8 H8A 0.9800 .
C8 H8B 0.9800 .
C8 C9 1.505(8) .
C9 H9A 0.9800 .
C9 H9B 0.9800 .
C9 C10 1.519(8) .
C10 H10A 0.9800 .
C10 H10B 0.9800 .
C11 H11A 0.9700 .
C11 H11B 0.9700 .
C11 H11C 0.9700 .
C12 H12A 0.9700 .
C12 H12B 0.9700 .
C12 H12C 0.9700 .
C14 H14A 0.9800 .
C14 H14B 0.9800 .
C14 C15 1.507(7) .
C15 H15A 0.9800 .
C15 H15B 0.9800 .
C15 C16 1.498(7) .
C16 H16A 0.9800 .
C16 H16B 0.9800 .
C17 H17A 0.9700 .
C17 H17B 0.9700 .
C17 H17C 0.9700 .
C18 H18A 0.9700 .
C18 H18B 0.9700 .
C18 H18C 0.9700 .

loop_
_geom_torsion_atom_site_label_1
_geom_torsion_atom_site_label_2
_geom_torsion_atom_site_label_3
_geom_torsion_atom_site_label_4
_geom_torsion
_geom_torsion_site_symmetry_1
Cu1 C19 C20 F3 -177.8(5) .
Cu1 C19 C20 F4 61.3(7) .
Cu1 C19 C20 F5 -56.0(7) .
F1 C19 C20 F3 52.1(8) .
F1 C19 C20 F4 -68.8(7) .
F1 C19 C20 F5 173.9(5) .
F2 C19 C20 F3 -52.2(7) .
F2 C19 C20 F4 -173.1(5) .
F2 C19 C20 F5 69.6(7) .
K1 O1 C1 N1 -115.0(4) .
K1 O1 C1 N2 63.4(6) .
K2 O1 C1 N1 112.9(4) .
K2 O1 C1 N2 -68.7(6) .
K2 O2 C7 N3 -110.2(5) .
K2 O2 C7 N4 68.7(6) .
K3 O2 C7 N3 117.9(4) .
K3 O2 C7 N4 -63.2(6) .
K3 O3 C13 N5 -75.9(5) .
K3 O3 C13 N6 104.6(5) .
K4 O3 C13 N5 68.2(6) .
K4 O3 C13 N6 -111.3(5) .
O1 K1 O1 K2 138.08(3) 11_566
O1 K1 O1 K2 -41.92(3) 2_765
O1 K1 O1 K2 41.92(3) 3_675
O1 K1 O1 K2 -138.08(3) 12_656
O1 K1 O1 C1 -105.8(5) 3_675
O1 K1 O1 C1 74.2(5) 12_656
O1 K1 O1 C1 -9.7(4) 11_566
O1 K1 O1 C1 170.3(4) 2_765
O1 K2 O1 K1 41.86(4) 2_765
O1 K2 O1 K1 -41.86(4) 3_675
O1 K2 O1 C1 106.2(5) 3_675
O1 K2 O1 C1 -170.0(5) 2_765
O1 K2 O2 K3 146.77(9) .
O1 K2 O2 K3 96.3(5) 3_675
O1 K2 O2 K3 -130.48(8) 2_765
O1 K2 O2 C7 83.1(5) 2_765
O1 K2 O2 C7 -50.2(8) 3_675
O1 K2 O2 C7 0.3(5) .
O2 K2 O1 K1 146.59(9) .
O2 K2 O1 K1 -130.16(8) 3_675
O2 K2 O1 K1 92.9(5) 2_765
O2 K2 O1 C1 -65.3(4) .
O2 K2 O1 C1 17.9(4) 3_675
O2 K2 O1 C1 -119.0(6) 2_765
O2 K2 O2 K3 -42.05(4) 2_765
O2 K2 O2 K3 42.05(4) 3_675
O2 K2 O2 C7 -104.4(5) 3_675
O2 K2 O2 C7 171.5(5) 2_765
O2 K3 O2 K2 -41.45(3) 3_675
O2 K3 O2 K2 41.45(3) 2_765
O2 K3 O2 C7 107.6(5) 3_675
O2 K3 O2 C7 -169.5(4) 2_765
O2 K3 O3 K4 -127.61(8) .
O2 K3 O3 K4 99.5(3) 2_765
O2 K3 O3 K4 151.59(9) 3_675
O2 K3 O3 C13 28.6(5) .
O2 K3 O3 C13 -104.3(5) 2_765
O2 K3 O3 C13 -52.2(5) 3_675
O3 K3 O2 K2 94.2(3) 3_675
O3 K3 O2 K2 -126.77(9) .
O3 K3 O2 K2 151.24(9) 2_765
O3 K3 O2 C7 -116.7(5) 3_675
O3 K3 O2 C7 22.3(4) .
O3 K3 O2 C7 -59.7(4) 2_765
O3 K3 O3 K4 -41.89(4) 2_765
O3 K3 O3 K4 41.89(4) 3_675
O3 K3 O3 C13 114.3(5) 2_765
O3 K3 O3 C13 -161.9(5) 3_675
O3 K4 O3 K3 -137.74(4) 11_565
O3 K4 O3 K3 -42.26(4) 3_675
O3 K4 O3 K3 42.26(4) 2_765
O3 K4 O3 K3 137.74(4) 12_655
O3 K4 O3 C13 -114.2(5) 2_765
O3 K4 O3 C13 65.8(5) 11_565
O3 K4 O3 C13 -18.8(5) 12_655
O3 K4 O3 C13 161.2(5) 3_675
N1 C2 C3 C4 47.9(6) .
N3 C8 C9 C10 -53.6(6) .
N5 C14 C15 C16 -55.8(5) .
C1 N1 C2 C3 -22.4(7) .
C1 N2 C4 C3 31.0(7) .
C2 N1 C1 O1 178.1(4) .
C2 N1 C1 N2 -0.3(7) .
C2 C3 C4 N2 -51.7(6) .
C4 N2 C1 O1 177.2(4) .
C4 N2 C1 N1 -4.4(7) .
C5 N1 C1 O1 -3.4(7) .
C5 N1 C1 N2 178.1(4) .
C5 N1 C2 C3 159.1(4) .
C6 N2 C1 O1 2.2(6) .
C6 N2 C1 N1 -179.4(4) .
C6 N2 C4 C3 -154.0(4) .
C7 N3 C8 C9 29.1(7) .
C7 N4 C10 C9 -24.5(7) .
C8 N3 C7 O2 178.5(4) .
C8 N3 C7 N4 -0.4(6) .
C8 C9 C10 N4 51.1(6) .
C10 N4 C7 O2 179.3(4) .
C10 N4 C7 N3 -1.8(7) .
C11 N3 C7 O2 -0.6(6) .
C11 N3 C7 N4 -179.5(4) .
C11 N3 C8 C9 -151.8(4) .
C12 N4 C7 O2 -6.7(7) .
C12 N4 C7 N3 172.1(4) .
C12 N4 C10 C9 161.4(5) .
C13 N5 C14 C15 36.6(6) .
C13 N6 C16 C15 -21.1(6) .
C14 N5 C13 O3 173.4(4) .
C14 N5 C13 N6 -7.2(6) .
C14 C15 C16 N6 48.7(6) .
C16 N6 C13 O3 178.2(4) .
C16 N6 C13 N5 -1.3(7) .
C17 N5 C13 O3 6.5(6) .
C17 N5 C13 N6 -174.0(4) .
C17 N5 C14 C15 -156.5(4) .
C18 N6 C13 O3 -1.4(7) .
C18 N6 C13 N5 179.1(4) .
C18 N6 C16 C15 158.6(5) .
